data_1554913
loop_
_publ_author_name
'Feng, Guang-Shou'
'Zhao, Zi-Biao'
'Shi, Lei'
'Zhou, Yong-Gui'

_publ_section_title
;
 Iridium-catalyzed asymmetric hydrogenation of quinazolinones
;
_journal_issue 13
_journal_name_full 'Organic Chemistry Frontiers'
_journal_page_first 2250
_journal_paper_doi 10.1039/C9QO00443B
_journal_volume 6
_journal_year 2019
_chemical_absolute_configuration rmad
_chemical_formula_moiety 'C14 H12 N2 O'
_chemical_formula_sum 'C14 H12 N2 O'
_chemical_formula_weight 224.26
_space_group_crystal_system orthorhombic
_space_group_IT_number 19
_space_group_name_Hall 'P 2ac 2ab'
_space_group_name_H-M_alt 'P 21 21 21'
_atom_sites_solution_hydrogens geom
_atom_sites_solution_primary direct
_audit_creation_date 2016-05-18
_audit_creation_method
;
Olex2 1.2
(compiled 2016.02.19 svn.r3266 for OlexSys, GUI svn.r5155)
;
_audit_update_record
;
2016-05-18 deposited with the CCDC.	2019-04-28 downloaded from the CCDC.
;
_cell_angle_alpha 90
_cell_angle_beta 90
_cell_angle_gamma 90
_cell_formula_units_Z 4
_cell_length_a 6.8959(8)
_cell_length_b 7.1261(6)
_cell_length_c 24.020(3)
_cell_measurement_reflns_used 692
_cell_measurement_temperature 296
_cell_measurement_theta_max 48.23
_cell_measurement_theta_min 3.68
_cell_volume 1180.4(2)
_computing_cell_refinement 'SAINT v7.68A (Bruker, 2009)'
_computing_data_reduction 'SAINT v7.68A (Bruker, 2009)'
_computing_molecular_graphics 'Olex2 (Dolomanov et al., 2009)'
_computing_publication_material 'Olex2 (Dolomanov et al., 2009)'
_computing_structure_refinement 'XL (Sheldrick, 2008)'
_computing_structure_solution 'ShelXS (Sheldrick, 2008)'
_diffrn_ambient_temperature 296
_diffrn_measured_fraction_theta_full 0.990
_diffrn_measured_fraction_theta_max 0.975
_diffrn_measurement_device_type 'Bruker APEX-II CCD'
_diffrn_measurement_method '\f and \w scans'
_diffrn_radiation_monochromator graphite
_diffrn_radiation_type CuK\a
_diffrn_radiation_wavelength 1.54178
_diffrn_reflns_av_R_equivalents 0.0786
_diffrn_reflns_av_unetI/netI 0.0711
_diffrn_reflns_Laue_measured_fraction_full 0.990
_diffrn_reflns_Laue_measured_fraction_max 0.975
_diffrn_reflns_limit_h_max 8
_diffrn_reflns_limit_h_min -8
_diffrn_reflns_limit_k_max 8
_diffrn_reflns_limit_k_min -7
_diffrn_reflns_limit_l_max 28
_diffrn_reflns_limit_l_min -28
_diffrn_reflns_number 7190
_diffrn_reflns_point_group_measured_fraction_full 0.966
_diffrn_reflns_point_group_measured_fraction_max 0.945
_diffrn_reflns_theta_full 67.679
_diffrn_reflns_theta_max 69.772
_diffrn_reflns_theta_min 3.680
_diffrn_standards_number 0
_exptl_absorpt_coefficient_mu 0.649
_exptl_absorpt_correction_T_max 0.7533
_exptl_absorpt_correction_T_min 0.3895
_exptl_absorpt_correction_type multi-scan
_exptl_absorpt_process_details
;
SADABS-2008/1 (Bruker,2008) was used for absorption correction.
wR2(int) was 0.1421 before and 0.0719 after correction.
The Ratio of minimum to maximum transmission is 0.5171.
The \l/2 correction factor is 0.0015.
;
_exptl_crystal_colour colourless
_exptl_crystal_density_diffrn 1.262
_exptl_crystal_density_method 'not measured'
_exptl_crystal_description prism
_exptl_crystal_F_000 472
_exptl_crystal_size_max 0.12
_exptl_crystal_size_mid 0.03
_exptl_crystal_size_min 0.02
_refine_diff_density_max 0.211
_refine_diff_density_min -0.261
_refine_diff_density_rms 0.056
_refine_ls_abs_structure_details
;
 Flack x determined using 297 quotients [(I+)-(I-)]/[(I+)+(I-)]
 (Parsons, Flack and Wagner, Acta Cryst. B69 (2013) 249-259).
;
_refine_ls_abs_structure_Flack 0.2(7)
_refine_ls_extinction_coef 0.009(2)
_refine_ls_extinction_expression Fc^*^=kFc[1+0.001xFc^2^\l^3^/sin(2\q)]^-1/4^
_refine_ls_extinction_method SHELXL
_refine_ls_goodness_of_fit_ref 0.912
_refine_ls_hydrogen_treatment constr
_refine_ls_matrix_type full
_refine_ls_number_parameters 155
_refine_ls_number_reflns 2103
_refine_ls_number_restraints 0
_refine_ls_restrained_S_all 0.912
_refine_ls_R_factor_all 0.1156
_refine_ls_R_factor_gt 0.0683
_refine_ls_shift/su_max 0.000
_refine_ls_shift/su_mean 0.000
_refine_ls_structure_factor_coef Fsqd
_refine_ls_weighting_details 'w=1/[\s^2^(Fo^2^)+(0.1047P)^2^] where P=(Fo^2^+2Fc^2^)/3'
_refine_ls_weighting_scheme calc
_refine_ls_wR_factor_gt 0.1729
_refine_ls_wR_factor_ref 0.2048
_reflns_Friedel_coverage 0.625
_reflns_Friedel_fraction_full 0.931
_reflns_Friedel_fraction_max 0.900
_reflns_number_gt 1111
_reflns_number_total 2103
_reflns_threshold_expression 'I > 2\s(I)'
_cod_data_source_file c9qo00443b2.cif
_cod_data_source_block cu_dm16292_0m
_cod_database_code 1554913
_shelxl_version_number 2014-3
_shelx_space_group_comment
;
The symmetry employed for this shelxl refinement is uniquely defined
by the following loop, which should always be used as a source of
symmetry information in preference to the above space-group names.
They are only intended as comments.
;
_shelx_estimated_absorpt_t_max 0.987
_shelx_estimated_absorpt_t_min 0.926
_olex2_refinement_description
;
1. Fixed Uiso
 At 1.2 times of:
  All C(H) groups, All N(H) groups
2.a Ternary CH refined with riding coordinates:
 C8(H8)
2.b Aromatic/amide H refined with riding coordinates:
 N1(H1), N2(H2), C3(H3), C4(H4), C5(H5), C6(H6), C10(H10), C11(H11), C12(H12),
 C13(H13), C14(H14)
;
_olex2_submission_special_instructions 'No special instructions were received'

loop_
_space_group_symop_operation_xyz
'x, y, z'
'x+1/2, -y+1/2, -z'
'-x, y+1/2, -z+1/2'
'-x+1/2, -y, z+1/2'

loop_
_atom_site_label
_atom_site_type_symbol
_atom_site_fract_x
_atom_site_fract_y
_atom_site_fract_z
_atom_site_U_iso_or_equiv
_atom_site_adp_type
_atom_site_occupancy
_atom_site_site_symmetry_order
_atom_site_calc_flag
_atom_site_refinement_flags_posn
O1 O -0.4741(6) -0.1284(4) -0.24357(17) 0.0806(11) Uani 1 1 d .
N1 N -0.7023(8) -0.2923(6) -0.29077(19) 0.0790(14) Uani 1 1 d .
H1 H -0.6447 -0.3964 -0.2834 0.095 Uiso 1 1 calc R
N2 N -0.6880(8) 0.0272(6) -0.29766(17) 0.0825(14) Uani 1 1 d .
H2 H -0.6582 0.1325 -0.2824 0.099 Uiso 1 1 calc R
C1 C -0.6141(9) -0.1303(7) -0.2764(2) 0.0762(16) Uani 1 1 d .
C2 C -0.8810(9) -0.2988(8) -0.3168(2) 0.0755(16) Uani 1 1 d .
C3 C -0.9916(11) -0.4629(9) -0.3162(3) 0.0885(17) Uani 1 1 d .
H3 H -0.9450 -0.5699 -0.2985 0.106 Uiso 1 1 calc R
C4 C -1.1701(12) -0.4655(13) -0.3418(3) 0.105(2) Uani 1 1 d .
H4 H -1.2443 -0.5745 -0.3416 0.126 Uiso 1 1 calc R
C5 C -1.2383(11) -0.3084(12) -0.3676(3) 0.105(2) Uani 1 1 d .
H5 H -1.3587 -0.3105 -0.3850 0.126 Uiso 1 1 calc R
C6 C -1.1292(10) -0.1467(11) -0.3678(3) 0.096(2) Uani 1 1 d .
H6 H -1.1783 -0.0398 -0.3850 0.116 Uiso 1 1 calc R
C7 C -0.9486(9) -0.1399(8) -0.3432(2) 0.0739(15) Uani 1 1 d .
C8 C -0.8190(9) 0.0284(7) -0.3463(2) 0.0775(16) Uani 1 1 d .
H8 H -0.9010 0.1403 -0.3435 0.093 Uiso 1 1 calc R
C9 C -0.6998(10) 0.0445(9) -0.4002(2) 0.0820(16) Uani 1 1 d .
C10 C -0.6934(11) -0.0993(10) -0.4375(3) 0.095(2) Uani 1 1 d .
H10 H -0.7634 -0.2084 -0.4307 0.114 Uiso 1 1 calc R
C11 C -0.5831(14) -0.0836(17) -0.4854(4) 0.133(3) Uani 1 1 d .
H11 H -0.5787 -0.1824 -0.5107 0.160 Uiso 1 1 calc R
C12 C -0.4823(18) 0.0743(19) -0.4954(4) 0.151(4) Uani 1 1 d .
H12 H -0.4080 0.0843 -0.5276 0.182 Uiso 1 1 calc R
C13 C -0.4887(17) 0.2204(16) -0.4584(5) 0.145(4) Uani 1 1 d .
H13 H -0.4200 0.3302 -0.4655 0.174 Uiso 1 1 calc R
C14 C -0.5979(12) 0.2035(10) -0.4106(4) 0.115(3) Uani 1 1 d .
H14 H -0.6016 0.3019 -0.3852 0.138 Uiso 1 1 calc R

loop_
_atom_site_aniso_label
_atom_site_aniso_U_11
_atom_site_aniso_U_22
_atom_site_aniso_U_33
_atom_site_aniso_U_23
_atom_site_aniso_U_13
_atom_site_aniso_U_12
O1 0.102(3) 0.0554(17) 0.084(2) -0.0049(19) -0.023(2) 0.003(2)
N1 0.101(4) 0.050(2) 0.086(3) -0.007(2) -0.016(3) 0.004(2)
N2 0.119(4) 0.053(2) 0.076(3) -0.005(2) -0.030(3) 0.003(3)
C1 0.097(4) 0.057(3) 0.074(3) -0.007(3) -0.013(4) 0.003(3)
C2 0.086(4) 0.067(3) 0.074(4) -0.018(3) -0.004(4) 0.002(3)
C3 0.098(4) 0.081(3) 0.087(4) -0.010(3) -0.003(4) -0.007(4)
C4 0.105(6) 0.114(5) 0.096(5) -0.004(4) 0.006(5) -0.020(5)
C5 0.081(5) 0.135(6) 0.099(5) -0.008(5) -0.010(4) -0.007(5)
C6 0.091(5) 0.108(5) 0.090(4) -0.013(4) -0.012(4) 0.014(4)
C7 0.083(4) 0.071(3) 0.068(3) -0.013(3) 0.000(3) 0.005(3)
C8 0.093(4) 0.062(3) 0.078(3) -0.006(3) -0.020(4) 0.014(3)
C9 0.092(4) 0.076(3) 0.079(4) 0.012(3) -0.013(4) 0.004(3)
C10 0.102(5) 0.102(4) 0.082(4) 0.004(4) -0.003(4) -0.001(4)
C11 0.125(7) 0.181(10) 0.094(6) 0.005(6) 0.003(6) 0.005(7)
C12 0.137(8) 0.204(11) 0.114(7) 0.033(8) 0.018(7) -0.010(9)
C13 0.121(7) 0.155(8) 0.159(9) 0.065(7) -0.012(8) -0.035(7)
C14 0.126(7) 0.091(4) 0.129(6) 0.025(5) -0.021(6) -0.020(4)

loop_
_atom_type_symbol
_atom_type_description
_atom_type_scat_dispersion_real
_atom_type_scat_dispersion_imag
_atom_type_scat_source
C C 0.0181 0.0091 'International Tables Vol C Tables 4.2.6.8 and 6.1.1.4'
H H 0.0000 0.0000 'International Tables Vol C Tables 4.2.6.8 and 6.1.1.4'
N N 0.0311 0.0180 'International Tables Vol C Tables 4.2.6.8 and 6.1.1.4'
O O 0.0492 0.0322 'International Tables Vol C Tables 4.2.6.8 and 6.1.1.4'

loop_
_geom_angle_atom_site_label_1
_geom_angle_atom_site_label_2
_geom_angle_atom_site_label_3
_geom_angle
C1 N1 H1 118.5
C1 N1 C2 123.1(5)
C2 N1 H1 118.5
C1 N2 H2 118.6
C1 N2 C8 122.7(4)
C8 N2 H2 118.6
O1 C1 N1 121.3(5)
O1 C1 N2 121.9(5)
N2 C1 N1 116.7(5)
N1 C2 C3 120.6(5)
C7 C2 N1 118.8(5)
C7 C2 C3 120.6(6)
C2 C3 H3 120.2
C4 C3 C2 119.6(7)
C4 C3 H3 120.2
C3 C4 H4 120.0
C5 C4 C3 120.1(8)
C5 C4 H4 120.0
C4 C5 H5 119.9
C4 C5 C6 120.1(7)
C6 C5 H5 119.9
C5 C6 H6 119.3
C5 C6 C7 121.4(7)
C7 C6 H6 119.3
C2 C7 C6 118.2(6)
C2 C7 C8 118.6(5)
C6 C7 C8 123.1(6)
N2 C8 C7 108.8(4)
N2 C8 H8 107.7
N2 C8 C9 109.9(5)
C7 C8 H8 107.7
C7 C8 C9 114.9(5)
C9 C8 H8 107.7
C10 C9 C8 121.0(6)
C14 C9 C8 119.6(7)
C14 C9 C10 119.4(7)
C9 C10 H10 119.9
C9 C10 C11 120.3(8)
C11 C10 H10 119.9
C10 C11 H11 120.0
C12 C11 C10 120.0(10)
C12 C11 H11 120.0
C11 C12 H12 119.9
C11 C12 C13 120.3(10)
C13 C12 H12 119.9
C12 C13 H13 120.3
C12 C13 C14 119.4(10)
C14 C13 H13 120.3
C9 C14 C13 120.6(8)
C9 C14 H14 119.7
C13 C14 H14 119.7

loop_
_geom_bond_atom_site_label_1
_geom_bond_atom_site_label_2
_geom_bond_distance
O1 C1 1.247(6)
N1 H1 0.8600
N1 C1 1.350(7)
N1 C2 1.383(7)
N2 H2 0.8600
N2 C1 1.334(7)
N2 C8 1.476(7)
C2 C3 1.396(8)
C2 C7 1.378(8)
C3 H3 0.9300
C3 C4 1.377(10)
C4 H4 0.9300
C4 C5 1.362(10)
C5 H5 0.9300
C5 C6 1.376(10)
C6 H6 0.9300
C6 C7 1.380(8)
C7 C8 1.497(8)
C8 H8 0.9800
C8 C9 1.539(8)
C9 C10 1.362(9)
C9 C14 1.356(9)
C10 H10 0.9300
C10 C11 1.383(10)
C11 H11 0.9300
C11 C12 1.344(12)
C12 H12 0.9300
C12 C13 1.369(14)
C13 H13 0.9300
C13 C14 1.380(12)
C14 H14 0.9300

loop_
_geom_torsion_atom_site_label_1
_geom_torsion_atom_site_label_2
_geom_torsion_atom_site_label_3
_geom_torsion_atom_site_label_4
_geom_torsion
N1 C2 C3 C4 179.2(6)
N1 C2 C7 C6 -178.4(5)
N1 C2 C7 C8 4.7(8)
N2 C8 C9 C10 113.5(6)
N2 C8 C9 C14 -65.8(7)
C1 N1 C2 C3 -161.0(6)
C1 N1 C2 C7 18.6(8)
C1 N2 C8 C7 36.7(8)
C1 N2 C8 C9 -89.8(7)
C2 N1 C1 O1 165.5(5)
C2 N1 C1 N2 -12.4(8)
C2 C3 C4 C5 -0.2(11)
C2 C7 C8 N2 -28.8(7)
C2 C7 C8 C9 94.8(6)
C3 C2 C7 C6 1.2(9)
C3 C2 C7 C8 -175.7(5)
C3 C4 C5 C6 -0.2(12)
C4 C5 C6 C7 1.1(11)
C5 C6 C7 C2 -1.6(9)
C5 C6 C7 C8 175.2(6)
C6 C7 C8 N2 154.5(5)
C6 C7 C8 C9 -82.0(7)
C7 C2 C3 C4 -0.3(9)
C7 C8 C9 C10 -9.5(8)
C7 C8 C9 C14 171.2(6)
C8 N2 C1 O1 164.6(5)
C8 N2 C1 N1 -17.5(9)
C8 C9 C10 C11 -179.0(6)
C8 C9 C14 C13 179.5(7)
C9 C10 C11 C12 -0.3(13)
C10 C9 C14 C13 0.1(11)
C10 C11 C12 C13 -0.2(18)
C11 C12 C13 C14 0.6(19)
C12 C13 C14 C9 -0.6(15)
C14 C9 C10 C11 0.3(10)
